data_4084176
loop_
_publ_author_name
'Do, Dinh Cao Huan'
'Muthaiah, Senthilkumar'
'Ganguly, Rakesh'
'Vidovi\'c, Dragoslav'

_publ_section_title
;
 Synthesis of N-Heterocyclic Carbene Stabilized Catecholatoborenium
 Cations by Ligand Substitution
;
_journal_issue 16
_journal_name_full Organometallics
_journal_page_first 4165
_journal_paper_doi 10.1021/om500434r
_journal_volume 33
_journal_year 2014
_chemical_formula_sum 'C15 H20 Al B Cl4 N2 O2'
_chemical_formula_weight 439.92
_space_group_crystal_system orthorhombic
_space_group_IT_number 61
_space_group_name_Hall '-P 2ac 2ab'
_space_group_name_H-M_alt 'P b c a'
_symmetry_space_group_name_Hall '-P 2ac 2ab'
_symmetry_space_group_name_H-M 'P b c a'
_atom_sites_solution_hydrogens geom
_cell_angle_alpha 90
_cell_angle_beta 90
_cell_angle_gamma 90
_cell_formula_units_Z 8
_cell_length_a 14.1320(7)
_cell_length_b 16.1975(11)
_cell_length_c 18.2062(10)
_cell_measurement_reflns_used 9915
_cell_measurement_temperature 103.(2)
_cell_measurement_theta_max 25.6031
_cell_measurement_theta_min 2.5149
_cell_volume 4167.5(4)
_computing_cell_refinement 'SAINT V8.34A (Bruker AXS Inc., 2013)'
_computing_data_reduction 'SAINT V8.34A (Bruker AXS Inc., 2013)'
_computing_structure_refinement 'SHELXL-2013 (Sheldrick, 2013)'
_diffrn_ambient_temperature 103.(2)
_diffrn_detector_area_resol_mean 8.3333
_diffrn_measured_fraction_theta_full 1.000
_diffrn_measured_fraction_theta_max 1.000
_diffrn_radiation_wavelength 0.71073
_diffrn_reflns_av_R_equivalents 0.0742
_diffrn_reflns_av_unetI/netI 0.0365
_diffrn_reflns_limit_h_max 20
_diffrn_reflns_limit_h_min -20
_diffrn_reflns_limit_k_max 23
_diffrn_reflns_limit_k_min -23
_diffrn_reflns_limit_l_max 26
_diffrn_reflns_limit_l_min -26
_diffrn_reflns_number 82374
_diffrn_reflns_theta_full 31.04
_diffrn_reflns_theta_max 31.04
_diffrn_reflns_theta_min 2.22
_exptl_absorpt_coefficient_mu 0.621
_exptl_absorpt_correction_T_max 0.88
_exptl_absorpt_correction_T_min 0.78
_exptl_absorpt_correction_type multi-scan
_exptl_absorpt_process_details 'SADABS V2012/1 (Bruker AXS Inc.)'
_exptl_crystal_colour colourless
_exptl_crystal_density_diffrn 1.402
_exptl_crystal_density_method 'not measured'
_exptl_crystal_description block
_exptl_crystal_F_000 1808
_exptl_crystal_size_max 0.360
_exptl_crystal_size_mid 0.320
_exptl_crystal_size_min 0.220
_refine_diff_density_max 0.520
_refine_diff_density_min -0.385
_refine_ls_extinction_method none
_refine_ls_goodness_of_fit_ref 1.094
_refine_ls_hydrogen_treatment constr
_refine_ls_matrix_type full
_refine_ls_number_parameters 230
_refine_ls_number_reflns 6673
_refine_ls_number_restraints 0
_refine_ls_restrained_S_all 1.094
_refine_ls_R_factor_all 0.0636
_refine_ls_R_factor_gt 0.0360
_refine_ls_shift/su_max 0.000
_refine_ls_shift/su_mean 0.000
_refine_ls_structure_factor_coef Fsqd
_refine_ls_weighting_details 'w=1/[\s^2^(Fo^2^)+(0.0522P)^2^+1.4977P] where P=(Fo^2^+2Fc^2^)/3'
_refine_ls_weighting_scheme calc
_refine_ls_wR_factor_gt 0.0870
_refine_ls_wR_factor_ref 0.1117
_reflns_number_gt 4881
_reflns_number_total 6673
_reflns_threshold_expression 'I > 2\s(I)'
_cod_data_source_file om500434r_si_001.cif
_cod_data_source_block I
_cod_depositor_comments 'Adding full bibliography for 4084175--4084177.cif.'
_cod_database_code 4084176

loop_
_space_group_symop_operation_xyz
'x, y, z'
'-x+1/2, -y, z+1/2'
'-x, y+1/2, -z+1/2'
'x+1/2, -y+1/2, -z'
'-x, -y, -z'
'x-1/2, y, -z-1/2'
'x, -y-1/2, z-1/2'
'-x-1/2, y-1/2, z'

loop_
_atom_site_type_symbol
_atom_site_label
_atom_site_fract_x
_atom_site_fract_y
_atom_site_fract_z
_atom_site_U_iso_or_equiv
_atom_site_adp_type
_atom_site_calc_flag
_atom_site_refinement_flags_adp
_atom_site_refinement_flags_posn
_atom_site_occupancy
Al Al1 0.29153(4) 0.17803(3) 0.35293(3) 0.01478(11) Uani d . . 1
B B1 0.57313(13) 0.26488(12) 0.46070(10) 0.0137(3) Uani d . . 1
C C1 0.58049(11) 0.18928(10) 0.51316(9) 0.0130(3) Uani d . . 1
C C2 0.61663(12) 0.06644(11) 0.55941(9) 0.0167(3) Uani d . . 1
H H2 0.6432 0.0129 0.5647 0.02 Uiso calc U R 1
C C3 0.55927(12) 0.10527(11) 0.60816(10) 0.0168(3) Uani d . . 1
H H3 0.5381 0.0839 0.6539 0.02 Uiso calc U R 1
C C4 0.68840(11) 0.09794(11) 0.43603(9) 0.0153(3) Uani d . . 1
H H4 0.6816 0.1428 0.3987 0.018 Uiso calc U R 1
C C5 0.65444(13) 0.01736(12) 0.40273(10) 0.0215(4) Uani d . . 1
H H5A 0.6636 -0.0275 0.4381 0.032 Uiso calc U R 1
H H5B 0.6907 0.0056 0.358 0.032 Uiso calc U R 1
H H5C 0.5871 0.0219 0.3905 0.032 Uiso calc U R 1
C C6 0.79175(13) 0.09243(14) 0.45902(11) 0.0266(4) Uani d . . 1
H H6A 0.8103 0.1437 0.4838 0.04 Uiso calc U R 1
H H6B 0.8314 0.0843 0.4154 0.04 Uiso calc U R 1
H H6C 0.8001 0.0458 0.4927 0.04 Uiso calc U R 1
C C7 0.47374(12) 0.24154(11) 0.61590(9) 0.0158(3) Uani d . . 1
H H7 0.4793 0.2956 0.5898 0.019 Uiso calc U R 1
C C8 0.50312(14) 0.25388(13) 0.69515(10) 0.0256(4) Uani d . . 1
H H8A 0.4912 0.2031 0.7229 0.038 Uiso calc U R 1
H H8B 0.4665 0.2992 0.7166 0.038 Uiso calc U R 1
H H8C 0.5707 0.2673 0.6972 0.038 Uiso calc U R 1
C C9 0.37240(13) 0.21191(14) 0.60946(13) 0.0310(5) Uani d . . 1
H H9A 0.3557 0.2059 0.5575 0.046 Uiso calc U R 1
H H9B 0.33 0.2522 0.6325 0.046 Uiso calc U R 1
H H9C 0.3659 0.1585 0.6342 0.046 Uiso calc U R 1
C C10 0.60259(12) 0.35151(10) 0.37158(9) 0.0151(3) Uani d . . 1
C C11 0.52582(12) 0.38050(11) 0.41077(10) 0.0168(3) Uani d . . 1
C C12 0.47956(14) 0.45215(12) 0.39253(11) 0.0230(4) Uani d . . 1
H H12 0.4265 0.4715 0.4195 0.028 Uiso calc U R 1
C C13 0.51528(14) 0.49486(12) 0.33186(11) 0.0261(4) Uani d . . 1
H H13 0.4856 0.5447 0.3169 0.031 Uiso calc U R 1
C C14 0.59315(14) 0.46613(12) 0.29301(10) 0.0236(4) Uani d . . 1
H H14 0.6158 0.4972 0.2524 0.028 Uiso calc U R 1
C C15 0.63928(13) 0.39278(12) 0.31188(10) 0.0201(4) Uani d . . 1
H H15 0.6924 0.3727 0.2853 0.024 Uiso calc U R 1
Cl Cl1 0.43385(3) 0.13625(3) 0.36973(3) 0.02247(11) Uani d . . 1
Cl Cl2 0.24071(4) 0.13415(3) 0.25032(3) 0.02753(12) Uani d . . 1
Cl Cl3 0.20620(3) 0.12648(3) 0.43897(3) 0.02565(11) Uani d . . 1
Cl Cl4 0.28618(3) 0.30872(3) 0.35483(3) 0.02472(11) Uani d . . 1
N N1 0.62916(9) 0.11878(8) 0.50119(8) 0.0133(3) Uani d . . 1
N N2 0.53748(10) 0.18103(9) 0.57918(8) 0.0139(3) Uani d . . 1
O O1 0.63337(8) 0.27760(7) 0.40234(6) 0.0149(2) Uani d . . 1
O O2 0.50566(8) 0.32553(7) 0.46751(7) 0.0159(2) Uani d . . 1

loop_
_atom_site_aniso_label
_atom_site_aniso_U_11
_atom_site_aniso_U_22
_atom_site_aniso_U_33
_atom_site_aniso_U_12
_atom_site_aniso_U_13
_atom_site_aniso_U_23
Al1 0.0153(2) 0.0158(2) 0.0133(2) 0.00215(19) -0.00099(19) -0.00100(19)
B1 0.0136(8) 0.0133(8) 0.0143(8) -0.0009(6) -0.0018(6) 0.0000(7)
C1 0.0120(7) 0.0131(7) 0.0139(7) -0.0004(6) 0.0001(6) 0.0001(6)
C2 0.0173(8) 0.0135(8) 0.0193(8) 0.0002(6) 0.0010(6) 0.0044(6)
C3 0.0172(8) 0.0152(8) 0.0180(8) -0.0002(6) 0.0021(6) 0.0046(6)
C4 0.0152(7) 0.0161(8) 0.0146(8) 0.0009(6) 0.0041(6) -0.0007(6)
C5 0.0218(9) 0.0188(9) 0.0240(9) -0.0005(7) 0.0030(7) -0.0054(7)
C6 0.0148(8) 0.0399(12) 0.0251(9) -0.0037(8) 0.0031(7) -0.0043(8)
C7 0.0158(7) 0.0144(8) 0.0172(8) 0.0018(6) 0.0036(6) -0.0013(6)
C8 0.0252(9) 0.0338(11) 0.0179(9) 0.0023(8) 0.0006(7) -0.0066(8)
C9 0.0158(8) 0.0336(12) 0.0435(12) 0.0049(8) -0.0007(8) -0.0149(9)
C10 0.0176(8) 0.0138(8) 0.0139(7) -0.0032(6) -0.0032(6) 0.0008(6)
C11 0.0170(8) 0.0152(8) 0.0182(8) -0.0025(6) -0.0022(6) 0.0041(6)
C12 0.0216(9) 0.0169(9) 0.0304(10) 0.0018(7) -0.0007(8) 0.0065(7)
C13 0.0307(10) 0.0165(9) 0.0311(10) -0.0027(8) -0.0094(8) 0.0086(7)
C14 0.0330(10) 0.0200(9) 0.0178(8) -0.0123(8) -0.0062(8) 0.0058(7)
C15 0.0240(9) 0.0202(9) 0.0160(8) -0.0077(7) -0.0002(7) 0.0013(6)
Cl1 0.01608(19) 0.0239(2) 0.0275(2) 0.00303(16) -0.00379(16) 0.00377(17)
Cl2 0.0298(2) 0.0336(3) 0.0192(2) 0.0062(2) -0.00743(18) -0.00985(19)
Cl3 0.0279(2) 0.0243(2) 0.0248(2) 0.00183(18) 0.01058(18) 0.00260(18)
Cl4 0.0279(2) 0.0156(2) 0.0307(2) 0.00263(17) -0.00370(19) -0.00157(17)
N1 0.0133(6) 0.0120(6) 0.0146(6) 0.0001(5) 0.0004(5) 0.0005(5)
N2 0.0134(6) 0.0142(7) 0.0139(6) 0.0001(5) 0.0009(5) 0.0017(5)
O1 0.0165(6) 0.0136(6) 0.0147(6) 0.0000(5) 0.0019(4) 0.0014(4)
O2 0.0147(5) 0.0146(6) 0.0183(6) 0.0018(5) 0.0026(5) 0.0052(5)

loop_
_atom_type_symbol
_atom_type_description
_atom_type_scat_dispersion_real
_atom_type_scat_dispersion_imag
_atom_type_scat_source
C C 0.0033 0.0016 'International Tables Vol C Tables 4.2.6.8 and 6.1.1.4'
H H 0.0000 0.0000 'International Tables Vol C Tables 4.2.6.8 and 6.1.1.4'
B B 0.0013 0.0007 'International Tables Vol C Tables 4.2.6.8 and 6.1.1.4'
N N 0.0061 0.0033 'International Tables Vol C Tables 4.2.6.8 and 6.1.1.4'
O O 0.0106 0.0060 'International Tables Vol C Tables 4.2.6.8 and 6.1.1.4'
Al Al 0.0645 0.0514 'International Tables Vol C Tables 4.2.6.8 and 6.1.1.4'
Cl Cl 0.1484 0.1585 'International Tables Vol C Tables 4.2.6.8 and 6.1.1.4'

loop_
_geom_angle_atom_site_label_1
_geom_angle_atom_site_label_2
_geom_angle_atom_site_label_3
_geom_angle
Cl4 Al1 Cl2 109.67(3)
Cl4 Al1 Cl1 110.28(3)
Cl2 Al1 Cl1 109.70(3)
Cl4 Al1 Cl3 110.91(3)
Cl2 Al1 Cl3 108.77(3)
Cl1 Al1 Cl3 107.47(3)
O2 B1 O1 113.04(15)
O2 B1 C1 123.59(15)
O1 B1 C1 123.37(15)
N1 C1 N2 106.77(14)
N1 C1 B1 126.87(15)
N2 C1 B1 126.34(15)
C3 C2 N1 107.26(15)
C3 C2 H2 126.4
N1 C2 H2 126.4
C2 C3 N2 107.30(15)
C2 C3 H3 126.3
N2 C3 H3 126.3
N1 C4 C5 109.58(14)
N1 C4 C6 109.47(14)
C5 C4 C6 111.30(15)
N1 C4 H4 108.8
C5 C4 H4 108.8
C6 C4 H4 108.8
C4 C5 H5A 109.5
C4 C5 H5B 109.5
H5A C5 H5B 109.5
C4 C5 H5C 109.5
H5A C5 H5C 109.5
H5B C5 H5C 109.5
C4 C6 H6A 109.5
C4 C6 H6B 109.5
H6A C6 H6B 109.5
C4 C6 H6C 109.5
H6A C6 H6C 109.5
H6B C6 H6C 109.5
N2 C7 C8 110.40(14)
N2 C7 C9 109.17(14)
C8 C7 C9 112.01(16)
N2 C7 H7 108.4
C8 C7 H7 108.4
C9 C7 H7 108.4
C7 C8 H8A 109.5
C7 C8 H8B 109.5
H8A C8 H8B 109.5
C7 C8 H8C 109.5
H8A C8 H8C 109.5
H8B C8 H8C 109.5
C7 C9 H9A 109.5
C7 C9 H9B 109.5
H9A C9 H9B 109.5
C7 C9 H9C 109.5
H9A C9 H9C 109.5
H9B C9 H9C 109.5
C15 C10 C11 122.57(17)
C15 C10 O1 128.14(16)
C11 C10 O1 109.29(14)
C12 C11 C10 122.46(17)
C12 C11 O2 128.48(17)
C10 C11 O2 109.05(14)
C11 C12 C13 115.95(18)
C11 C12 H12 122.0
C13 C12 H12 122.0
C14 C13 C12 121.53(18)
C14 C13 H13 119.2
C12 C13 H13 119.2
C13 C14 C15 121.95(17)
C13 C14 H14 119.0
C15 C14 H14 119.0
C10 C15 C14 115.53(18)
C10 C15 H15 122.2
C14 C15 H15 122.2
C1 N1 C2 109.44(14)
C1 N1 C4 127.29(14)
C2 N1 C4 123.27(14)
C1 N2 C3 109.23(14)
C1 N2 C7 127.24(14)
C3 N2 C7 123.50(14)
B1 O1 C10 104.25(13)
B1 O2 C11 104.36(13)

loop_
_geom_bond_atom_site_label_1
_geom_bond_atom_site_label_2
_geom_bond_distance
Al1 Cl4 2.1185(7)
Al1 Cl2 2.1239(7)
Al1 Cl1 2.1440(7)
Al1 Cl3 2.1459(7)
B1 O2 1.375(2)
B1 O1 1.377(2)
B1 C1 1.557(2)
C1 N1 1.351(2)
C1 N2 1.353(2)
C2 C3 1.357(2)
C2 N1 1.369(2)
C2 H2 0.95
C3 N2 1.371(2)
C3 H3 0.95
C4 N1 1.491(2)
C4 C5 1.517(2)
C4 C6 1.522(2)
C4 H4 1.0
C5 H5A 0.98
C5 H5B 0.98
C5 H5C 0.98
C6 H6A 0.98
C6 H6B 0.98
C6 H6C 0.98
C7 N2 1.490(2)
C7 C8 1.515(3)
C7 C9 1.515(3)
C7 H7 1.0
C8 H8A 0.98
C8 H8B 0.98
C8 H8C 0.98
C9 H9A 0.98
C9 H9B 0.98
C9 H9C 0.98
C10 C15 1.377(2)
C10 C11 1.381(3)
C10 O1 1.391(2)
C11 C12 1.373(2)
C11 O2 1.393(2)
C12 C13 1.398(3)
C12 H12 0.95
C13 C14 1.388(3)
C13 H13 0.95
C14 C15 1.398(3)
C14 H14 0.95
C15 H15 0.95
